data_4032947
loop_
_publ_author_name
'Sasano, Yoshifumi'
'Sato, Ryuma'
'Shigeta, Yasuteru'
'Yasuda, Nobuhiro'
'Maeda, Hiromitsu'

_publ_section_title
;
 H-Aggregated \p-Systems Based on Disulfide-Linked Dimers of
 Dipyrrolyldiketone Boron Complexes.
;
_journal_issue 20
_journal_name_full 'The Journal of organic chemistry'
_journal_page_first 11166
_journal_page_last 11172
_journal_paper_doi 10.1021/acs.joc.7b02185
_journal_volume 82
_journal_year 2017
_chemical_formula_moiety 'C22 H16 B2 F4 N4 O4 S2'
_chemical_formula_sum 'C22 H16 B2 F4 N4 O4 S2'
_chemical_formula_weight 562.13
_chemical_melting_point ?
_space_group_crystal_system triclinic
_space_group_IT_number 2
_space_group_name_Hall '-P 1'
_space_group_name_H-M_alt 'P -1'
_symmetry_space_group_name_Hall '-P 1'
_symmetry_space_group_name_H-M 'P -1'
_atom_sites_solution_hydrogens geom
_audit_creation_method SHELXL-2014/7
_cell_angle_alpha 109.022(5)
_cell_angle_beta 112.190(5)
_cell_angle_gamma 98.651(7)
_cell_formula_units_Z 2
_cell_length_a 9.624(4)
_cell_length_b 11.522(5)
_cell_length_c 12.610(6)
_cell_measurement_reflns_used 9039
_cell_measurement_temperature 100(2)
_cell_measurement_theta_max 28.015
_cell_measurement_theta_min 2.115
_cell_volume 1162.7(9)
_computing_cell_refinement 'Rapid Auto(Rigaku)'
_computing_data_collection 'Rapid Auto(Rigaku)'
_computing_data_reduction 'Rapid Auto(Rigaku)'
_computing_structure_refinement 'SHELXL-2014/7 (Sheldrick, 2014)'
_computing_structure_solution 'SHELXS-97 (Sheldrick, 1990)'
_diffrn_ambient_temperature 100(2)
_diffrn_detector_area_resol_mean 29
_diffrn_measured_fraction_theta_full 0.979
_diffrn_measured_fraction_theta_max 0.979
_diffrn_measurement_device_type 'Rigaku Saturn 724'
_diffrn_measurement_method 'Oscillation Photograph'
_diffrn_radiation_monochromator 'Si(111) Channel Cut'
_diffrn_radiation_type Synchrotron
_diffrn_radiation_wavelength 0.78291
_diffrn_reflns_av_R_equivalents 0.1902
_diffrn_reflns_av_unetI/netI 0.4605
_diffrn_reflns_Laue_measured_fraction_full 0.979
_diffrn_reflns_Laue_measured_fraction_max 0.979
_diffrn_reflns_limit_h_max 10
_diffrn_reflns_limit_h_min -11
_diffrn_reflns_limit_k_max 13
_diffrn_reflns_limit_k_min -13
_diffrn_reflns_limit_l_max 15
_diffrn_reflns_limit_l_min -14
_diffrn_reflns_number 9039
_diffrn_reflns_point_group_measured_fraction_full 0.979
_diffrn_reflns_point_group_measured_fraction_max 0.979
_diffrn_reflns_theta_full 28.015
_diffrn_reflns_theta_max 28.015
_diffrn_reflns_theta_min 2.115
_diffrn_source 'synchrotron radiation SPring-8 BL40XU'
_exptl_absorpt_coefficient_mu 0.387
_exptl_absorpt_correction_T_max 1.000
_exptl_absorpt_correction_T_min 0.694
_exptl_absorpt_correction_type multi-scan
_exptl_absorpt_process_details 'ABSCOR (T.Higashi, 2001)'
_exptl_crystal_colour orange
_exptl_crystal_density_diffrn 1.606
_exptl_crystal_density_meas ?
_exptl_crystal_description block
_exptl_crystal_F_000 572
_exptl_crystal_size_max 0.020
_exptl_crystal_size_mid 0.020
_exptl_crystal_size_min 0.010
_refine_diff_density_max 0.512
_refine_diff_density_min -0.652
_refine_diff_density_rms 0.127
_refine_ls_extinction_method none
_refine_ls_goodness_of_fit_ref 0.712
_refine_ls_hydrogen_treatment constr
_refine_ls_matrix_type full
_refine_ls_number_parameters 343
_refine_ls_number_reflns 4123
_refine_ls_number_restraints 0
_refine_ls_restrained_S_all 0.712
_refine_ls_R_factor_all 0.2033
_refine_ls_R_factor_gt 0.0555
_refine_ls_shift/su_max 0.000
_refine_ls_shift/su_mean 0.000
_refine_ls_structure_factor_coef Fsqd
_refine_ls_weighting_details 'w=1/[\s^2^(Fo^2^)] where P=(Fo^2^+2Fc^2^)/3'
_refine_ls_weighting_scheme calc
_refine_ls_wR_factor_gt 0.1084
_refine_ls_wR_factor_ref 0.1761
_reflns_Friedel_coverage 0.000
_reflns_number_gt 1362
_reflns_number_total 4123
_reflns_threshold_expression 'I > 2\s(I)'
_cod_data_source_file jo7b02185_si_002.cif
_cod_data_source_block shelxl_compound_7a
_cod_depositor_comments
;
The following automatic conversions were performed:

'_chemical_melting_point' value 'not measured' was changed to '?' -
the value is undefined or not given.

'_exptl_crystal_density_meas' value 'not measured' was changed to '?'
- the value is perceived as not measured.

Automatic conversion script
Id: cif_fix_values 4973 2017-02-22 13:04:09Z antanas 

 Adding full bibliography for 4032943--4032949.cif.
;
_cod_database_code 4032947
_shelx_shelxl_version_number 2014/7
_shelx_space_group_comment
;
The symmetry employed for this shelxl refinement is uniquely defined
by the following loop, which should always be used as a source of
symmetry information in preference to the above space-group names.
They are only intended as comments.
;
_shelx_estimated_absorpt_t_min 0.992
_shelx_estimated_absorpt_t_max 0.996

loop_
_space_group_symop_operation_xyz
'x, y, z'
'-x, -y, -z'

loop_
_atom_site_label
_atom_site_type_symbol
_atom_site_fract_x
_atom_site_fract_y
_atom_site_fract_z
_atom_site_U_iso_or_equiv
_atom_site_adp_type
_atom_site_occupancy
_atom_site_site_symmetry_order
_atom_site_calc_flag
_atom_site_refinement_flags_posn
_atom_site_refinement_flags_adp
S1 S 0.24481(17) 0.03675(14) 0.63132(14) 0.0258(5) Uani 1 1 d . .
S2 S 0.42451(17) 0.02844(14) 0.78327(14) 0.0271(4) Uani 1 1 d . .
F0 F -0.2122(3) -0.4522(3) 0.4621(3) 0.0334(9) Uani 1 1 d . .
O0 O 0.0017(4) -0.3404(3) 0.4524(3) 0.0260(11) Uani 1 1 d . .
F1 F -0.2587(4) -0.3506(3) 0.3325(3) 0.0368(10) Uani 1 1 d . .
F2 F 0.3797(4) 0.2296(3) 1.2412(3) 0.0564(12) Uani 1 1 d . .
F3 F 0.1950(4) 0.2605(3) 1.0861(4) 0.0607(13) Uani 1 1 d . .
O1 O -0.1443(4) -0.2296(3) 0.5493(3) 0.0249(11) Uani 1 1 d . .
O2 O 0.4424(4) 0.2790(3) 1.0975(3) 0.0266(11) Uani 1 1 d . .
O3 O 0.2606(4) 0.0716(3) 1.0372(4) 0.0306(11) Uani 1 1 d . .
N0 N -0.1798(5) -0.0421(4) 0.7088(4) 0.0261(13) Uani 1 1 d . .
H1 H -0.2428 -0.1206 0.6804 0.031 Uiso 1 1 calc R U
N2 N 0.6324(5) 0.4491(4) 1.0801(4) 0.0306(14) Uani 1 1 d . .
H2 H 0.6152 0.4748 1.1465 0.037 Uiso 1 1 calc R U
C11 C 0.0068(6) 0.1216(5) 0.7394(5) 0.0246(15) Uani 1 1 d . .
H3 H 0.0916 0.1716 0.7358 0.029 Uiso 1 1 calc R U
N1 N 0.2570(6) -0.3675(4) 0.4324(4) 0.0328(14) Uani 1 1 d . .
H4 H 0.1901 -0.4374 0.4202 0.039 Uiso 1 1 calc R U
C0 C 0.2168(6) -0.1183(5) 0.8730(5) 0.0242(15) Uani 1 1 d . .
C1 C 0.5679(6) 0.3235(5) 0.9844(5) 0.0254(16) Uani 1 1 d . .
C2 C 0.3893(6) 0.0971(5) 0.9134(5) 0.0252(15) Uani 1 1 d . .
C3 C 0.4630(6) 0.2307(5) 0.9964(5) 0.0241(15) Uani 1 1 d . .
C12 C 0.0936(6) -0.1116(5) 0.5651(5) 0.0199(15) Uani 1 1 d . .
C13 C 0.3867(6) -0.3663(6) 0.4123(5) 0.0315(17) Uani 1 1 d . .
H5 H 0.4219 -0.4384 0.3863 0.038 Uiso 1 1 calc R U
N3 N 0.0989(5) -0.1763(5) 0.8966(4) 0.0384(15) Uani 1 1 d . .
H6 H 0.0659 -0.1358 0.9500 0.046 Uiso 1 1 calc R U
C14 C -0.0572(6) -0.0130(5) 0.6799(5) 0.0211(15) Uani 1 1 d . .
C15 C 0.2442(6) -0.2443(6) 0.4744(5) 0.0250(16) Uani 1 1 d . .
C16 C -0.0760(6) 0.1698(5) 0.8053(5) 0.0308(16) Uani 1 1 d . .
H7 H -0.0574 0.2582 0.8545 0.037 Uiso 1 1 calc R U
C17 C -0.0327(6) -0.1159(5) 0.5972(5) 0.0235(15) Uani 1 1 d . .
C4 C 0.2348(6) -0.2148(5) 0.7847(5) 0.0252(16) Uani 1 1 d . .
H8 H 0.3063 -0.2033 0.7509 0.030 Uiso 1 1 calc R U
C5 C 0.0433(7) -0.3089(5) 0.8210(6) 0.0404(19) Uani 1 1 d . .
H9 H -0.0381 -0.3713 0.8165 0.048 Uiso 1 1 calc R U
C18 C 0.4581(7) -0.2393(5) 0.4370(5) 0.0305(17) Uani 1 1 d . .
H10 H 0.5490 -0.2098 0.4282 0.037 Uiso 1 1 calc R U
C19 C 0.3725(6) -0.1633(5) 0.4771(5) 0.0301(17) Uani 1 1 d . .
H11 H 0.3964 -0.0727 0.5019 0.036 Uiso 1 1 calc R U
C20 C 0.1137(6) -0.2287(5) 0.4966(5) 0.0229(15) Uani 1 1 d . .
C6 C 0.2900(6) 0.0201(6) 0.9410(6) 0.0286(16) Uani 1 1 d . .
C7 C 0.1296(7) -0.3324(6) 0.7536(6) 0.0395(18) Uani 1 1 d . .
H12 H 0.1188 -0.4147 0.6960 0.047 Uiso 1 1 calc R U
C8 C 0.7219(7) 0.4523(5) 0.9402(6) 0.0388(18) Uani 1 1 d . .
H13 H 0.7742 0.4819 0.8989 0.047 Uiso 1 1 calc R U
C21 C -0.1902(6) 0.0647(5) 0.7855(5) 0.0318(17) Uani 1 1 d . .
H14 H -0.2625 0.0681 0.8201 0.038 Uiso 1 1 calc R U
B0 B -0.1552(8) -0.3446(6) 0.4484(6) 0.0252(18) Uani 1 1 d . .
C9 C 0.6243(6) 0.3255(5) 0.8984(5) 0.0309(17) Uani 1 1 d . .
H15 H 0.6012 0.2535 0.8237 0.037 Uiso 1 1 calc R U
C10 C 0.7253(6) 0.5248(5) 1.0545(6) 0.0351(18) Uani 1 1 d . .
H16 H 0.7838 0.6136 1.1063 0.042 Uiso 1 1 calc R U
B1 B 0.3222(9) 0.2125(7) 1.1204(8) 0.034(2) Uani 1 1 d . .

loop_
_atom_site_aniso_label
_atom_site_aniso_U_11
_atom_site_aniso_U_22
_atom_site_aniso_U_33
_atom_site_aniso_U_23
_atom_site_aniso_U_13
_atom_site_aniso_U_12
S1 0.0238(9) 0.0224(9) 0.0251(10) 0.0083(7) 0.0093(7) -0.0007(7)
S2 0.0204(8) 0.0257(9) 0.0286(10) 0.0048(8) 0.0111(7) 0.0046(7)
F0 0.032(2) 0.0210(19) 0.044(2) 0.0133(17) 0.0176(17) -0.0003(15)
O0 0.018(2) 0.018(2) 0.036(3) 0.006(2) 0.0127(19) 0.0011(18)
F1 0.035(2) 0.032(2) 0.030(2) 0.0038(17) 0.0092(18) 0.0085(17)
F2 0.074(3) 0.044(3) 0.025(2) 0.002(2) 0.020(2) -0.013(2)
F3 0.044(3) 0.052(3) 0.100(4) 0.036(3) 0.041(2) 0.020(2)
O1 0.020(2) 0.018(2) 0.032(3) 0.005(2) 0.0146(19) -0.0030(18)
O2 0.024(2) 0.028(3) 0.025(3) 0.009(2) 0.011(2) 0.0093(19)
O3 0.038(3) 0.025(2) 0.032(3) 0.009(2) 0.024(2) 0.008(2)
N0 0.025(3) 0.029(3) 0.028(3) 0.012(3) 0.017(2) 0.008(2)
N2 0.024(3) 0.028(3) 0.035(4) 0.013(3) 0.010(3) 0.004(2)
C11 0.029(4) 0.027(4) 0.021(4) 0.014(3) 0.010(3) 0.010(3)
N1 0.041(3) 0.024(3) 0.037(4) 0.011(3) 0.025(3) 0.004(3)
C0 0.016(3) 0.026(4) 0.024(4) 0.012(3) 0.003(3) 0.001(3)
C1 0.027(4) 0.018(3) 0.023(4) 0.002(3) 0.009(3) 0.005(3)
C2 0.027(3) 0.015(3) 0.029(4) 0.002(3) 0.015(3) 0.005(3)
C3 0.021(3) 0.027(4) 0.020(4) 0.009(3) 0.006(3) 0.009(3)
C12 0.019(3) 0.019(3) 0.019(4) 0.008(3) 0.006(3) 0.006(3)
C13 0.023(4) 0.045(4) 0.035(4) 0.018(3) 0.017(3) 0.019(3)
N3 0.038(3) 0.036(3) 0.030(4) 0.013(3) 0.009(3) 0.004(3)
C14 0.019(3) 0.016(3) 0.017(4) 0.007(3) -0.001(3) 0.001(3)
C15 0.021(3) 0.024(4) 0.030(4) 0.014(3) 0.011(3) 0.005(3)
C16 0.032(4) 0.023(4) 0.038(4) 0.009(3) 0.019(3) 0.013(3)
C17 0.021(3) 0.021(3) 0.023(4) 0.009(3) 0.006(3) 0.003(3)
C4 0.025(4) 0.029(4) 0.020(4) 0.016(3) 0.003(3) 0.012(3)
C5 0.046(4) 0.020(4) 0.037(5) 0.011(3) 0.006(4) 0.000(3)
C18 0.022(4) 0.036(4) 0.034(4) 0.013(3) 0.014(3) 0.009(3)
C19 0.024(4) 0.027(4) 0.031(4) 0.011(3) 0.008(3) 0.000(3)
C20 0.020(3) 0.028(4) 0.016(4) 0.011(3) 0.003(3) 0.003(3)
C6 0.024(4) 0.030(4) 0.027(4) 0.010(3) 0.009(3) 0.007(3)
C7 0.054(5) 0.027(4) 0.037(5) 0.008(4) 0.022(4) 0.022(4)
C8 0.040(4) 0.030(4) 0.039(5) 0.006(4) 0.022(4) 0.005(3)
C21 0.021(4) 0.039(4) 0.030(4) 0.008(3) 0.012(3) 0.009(3)
B0 0.022(4) 0.017(4) 0.019(4) -0.004(3) 0.005(3) -0.003(3)
C9 0.040(4) 0.031(4) 0.024(4) 0.010(3) 0.018(3) 0.009(3)
C10 0.034(4) 0.022(4) 0.044(5) 0.019(3) 0.009(3) 0.002(3)
B1 0.026(4) 0.035(5) 0.039(6) 0.010(4) 0.018(4) 0.005(4)

loop_
_atom_type_symbol
_atom_type_description
_atom_type_scat_dispersion_real
_atom_type_scat_dispersion_imag
_atom_type_scat_source
C C -0.0020 0.0020 'International Tables Vol C Tables 4.2.6.8 and 6.1.1.4'
H H 0.0000 0.0000 'International Tables Vol C Tables 4.2.6.8 and 6.1.1.4'
B B -0.0010 0.0009 'International Tables Vol C Tables 4.2.6.8 and 6.1.1.4'
F F -0.0053 0.0127 'International Tables Vol C Tables 4.2.6.8 and 6.1.1.4'
N N -0.0031 0.0041 'International Tables Vol C Tables 4.2.6.8 and 6.1.1.4'
O O -0.0041 0.0075 'International Tables Vol C Tables 4.2.6.8 and 6.1.1.4'
S S 0.1225 0.1511 'International Tables Vol C Tables 4.2.6.8 and 6.1.1.4'

loop_
_geom_angle_atom_site_label_1
_geom_angle_atom_site_label_2
_geom_angle_atom_site_label_3
_geom_angle
C12 S1 S2 103.95(19)
C2 S2 S1 105.9(2)
C20 O0 B0 121.9(5)
C17 O1 B0 121.8(5)
C3 O2 B1 124.4(5)
C6 O3 B1 123.3(5)
C21 N0 C14 111.3(5)
C10 N2 C1 109.4(5)
C14 C11 C16 108.0(5)
C13 N1 C15 111.1(5)
C4 C0 N3 107.7(5)
C4 C0 C6 134.6(6)
N3 C0 C6 117.8(6)
C9 C1 N2 106.4(5)
C9 C1 C3 137.2(6)
N2 C1 C3 116.4(5)
C6 C2 C3 118.0(6)
C6 C2 S2 120.9(4)
C3 C2 S2 121.1(4)
O2 C3 C2 120.2(5)
O2 C3 C1 113.7(5)
C2 C3 C1 126.0(6)
C17 C12 C20 120.3(5)
C17 C12 S1 119.6(4)
C20 C12 S1 119.2(4)
N1 C13 C18 107.1(5)
C5 N3 C0 108.5(5)
N0 C14 C11 105.5(5)
N0 C14 C17 118.2(5)
C11 C14 C17 136.1(6)
N1 C15 C20 118.5(5)
N1 C15 C19 105.4(5)
C20 C15 C19 135.9(6)
C21 C16 C11 107.5(5)
O1 C17 C12 119.2(5)
O1 C17 C14 112.7(5)
C12 C17 C14 128.1(5)
C0 C4 C7 108.1(6)
C7 C5 N3 107.0(5)
C19 C18 C13 108.0(5)
C18 C19 C15 108.3(6)
O0 C20 C15 113.5(5)
O0 C20 C12 118.3(5)
C15 C20 C12 128.0(5)
O3 C6 C2 121.2(5)
O3 C6 C0 113.6(5)
C2 C6 C0 125.2(6)
C5 C7 C4 108.8(6)
C10 C8 C9 105.8(6)
N0 C21 C16 107.6(5)
F0 B0 F1 109.4(5)
F0 B0 O1 109.1(5)
F1 B0 O1 108.8(5)
F0 B0 O0 109.1(5)
F1 B0 O0 109.2(5)
O1 B0 O0 111.2(4)
C1 C9 C8 109.0(5)
N2 C10 C8 109.4(5)
F2 B1 F3 111.5(6)
F2 B1 O2 111.4(5)
F3 B1 O2 107.3(6)
F2 B1 O3 109.3(6)
F3 B1 O3 106.5(5)
O2 B1 O3 110.8(6)

loop_
_geom_bond_atom_site_label_1
_geom_bond_atom_site_label_2
_geom_bond_distance
S1 C12 1.772(5)
S1 S2 2.083(2)
S2 C2 1.757(6)
F0 B0 1.370(7)
O0 C20 1.338(6)
O0 B0 1.485(7)
F1 B0 1.395(7)
F2 B1 1.342(8)
F3 B1 1.397(8)
O1 C17 1.344(6)
O1 B0 1.465(7)
O2 C3 1.317(6)
O2 B1 1.462(8)
O3 C6 1.321(7)
O3 B1 1.489(8)
N0 C21 1.339(7)
N0 C14 1.387(7)
N2 C10 1.353(6)
N2 C1 1.401(6)
C11 C14 1.398(7)
C11 C16 1.402(7)
N1 C13 1.364(7)
N1 C15 1.386(7)
C0 C4 1.380(8)
C0 N3 1.407(7)
C0 C6 1.445(7)
C1 C9 1.389(8)
C1 C3 1.442(7)
C2 C6 1.421(7)
C2 C3 1.424(7)
C12 C17 1.418(7)
C12 C20 1.431(7)
C13 C18 1.396(7)
N3 C5 1.396(7)
C14 C17 1.419(7)
C15 C20 1.410(7)
C15 C19 1.414(7)
C16 C21 1.390(7)
C4 C7 1.399(7)
C5 C7 1.392(8)
C18 C19 1.393(7)
C8 C10 1.395(7)
C8 C9 1.416(7)

loop_
_geom_torsion_atom_site_label_1
_geom_torsion_atom_site_label_2
_geom_torsion_atom_site_label_3
_geom_torsion_atom_site_label_4
_geom_torsion
C10 N2 C1 C9 -0.4(7)
C10 N2 C1 C3 -178.9(5)
S1 S2 C2 C6 88.3(5)
S1 S2 C2 C3 -93.5(5)
B1 O2 C3 C2 -13.3(9)
B1 O2 C3 C1 168.9(5)
C6 C2 C3 O2 2.1(8)
S2 C2 C3 O2 -176.1(4)
C6 C2 C3 C1 179.6(5)
S2 C2 C3 C1 1.4(9)
C9 C1 C3 O2 -177.6(7)
N2 C1 C3 O2 0.3(8)
C9 C1 C3 C2 4.8(12)
N2 C1 C3 C2 -177.4(5)
S2 S1 C12 C17 97.3(4)
S2 S1 C12 C20 -72.6(5)
C15 N1 C13 C18 -2.4(7)
C4 C0 N3 C5 -0.7(7)
C6 C0 N3 C5 179.4(5)
C21 N0 C14 C11 -2.5(7)
C21 N0 C14 C17 -178.7(5)
C16 C11 C14 N0 1.6(6)
C16 C11 C14 C17 176.8(6)
C13 N1 C15 C20 178.3(5)
C13 N1 C15 C19 1.5(7)
C14 C11 C16 C21 -0.2(6)
B0 O1 C17 C12 -10.8(8)
B0 O1 C17 C14 171.1(5)
C20 C12 C17 O1 -8.3(8)
S1 C12 C17 O1 -178.1(4)
C20 C12 C17 C14 169.5(5)
S1 C12 C17 C14 -0.3(8)
N0 C14 C17 O1 5.1(7)
C11 C14 C17 O1 -169.6(6)
N0 C14 C17 C12 -172.8(5)
C11 C14 C17 C12 12.5(11)
N3 C0 C4 C7 -0.3(7)
C6 C0 C4 C7 179.6(6)
C0 N3 C5 C7 1.4(7)
N1 C13 C18 C19 2.3(7)
C13 C18 C19 C15 -1.4(7)
N1 C15 C19 C18 0.0(7)
C20 C15 C19 C18 -175.9(7)
B0 O0 C20 C15 -170.5(5)
B0 O0 C20 C12 13.1(8)
N1 C15 C20 O0 -11.2(8)
C19 C15 C20 O0 164.3(6)
N1 C15 C20 C12 164.8(5)
C19 C15 C20 C12 -19.7(11)
C17 C12 C20 O0 7.1(8)
S1 C12 C20 O0 176.9(4)
C17 C12 C20 C15 -168.8(6)
S1 C12 C20 C15 1.0(8)
B1 O3 C6 C2 2.4(9)
B1 O3 C6 C0 -179.5(5)
C3 C2 C6 O3 3.1(9)
S2 C2 C6 O3 -178.6(4)
C3 C2 C6 C0 -174.7(5)
S2 C2 C6 C0 3.5(9)
C4 C0 C6 O3 -166.0(6)
N3 C0 C6 O3 13.8(8)
C4 C0 C6 C2 12.0(11)
N3 C0 C6 C2 -168.2(5)
N3 C5 C7 C4 -1.6(7)
C0 C4 C7 C5 1.1(7)
C14 N0 C21 C16 2.5(7)
C11 C16 C21 N0 -1.4(7)
C17 O1 B0 F0 148.4(5)
C17 O1 B0 F1 -92.3(6)
C17 O1 B0 O0 28.0(7)
C20 O0 B0 F0 -149.7(5)
C20 O0 B0 F1 90.7(6)
C20 O0 B0 O1 -29.4(7)
N2 C1 C9 C8 -0.6(7)
C3 C1 C9 C8 177.4(7)
C10 C8 C9 C1 1.4(7)
C1 N2 C10 C8 1.4(7)
C9 C8 C10 N2 -1.7(7)
C3 O2 B1 F2 139.2(6)
C3 O2 B1 F3 -98.6(7)
C3 O2 B1 O3 17.3(9)
C6 O3 B1 F2 -134.7(6)
C6 O3 B1 F3 104.7(6)
C6 O3 B1 O2 -11.6(9)
